data_4518592
loop_
_publ_author_name
'Wang, Jia-Xin'
'Gu, Xiao-Wen'
'Lin, Yu-Xin'
'Li, Bin'
'Qian, Guodong'

_publ_section_title
;
 A Novel Hydrogen-Bonded Organic Framework with Highly Permanent Porosity
 for Boosting Ethane/Ethylene Separation
;
_journal_name_full 'ACS Materials Letters'
_journal_page_first 497
_journal_page_last 503
_journal_paper_doi 10.1021/acsmaterialslett.1c00013
_journal_year 2021
_chemical_formula_sum 'C46 H37 N0 O8'
_chemical_formula_weight 717.75
_space_group_crystal_system orthorhombic
_space_group_IT_number 70
_space_group_name_Hall '-F 2uv 2vw'
_space_group_name_H-M_alt 'F d d d :2'
_atom_sites_solution_hydrogens geom
_audit_creation_method SHELXL-2018/3
_cell_angle_alpha 90
_cell_angle_beta 90
_cell_angle_gamma 90
_cell_formula_units_Z 16
_cell_length_a 13.359(3)
_cell_length_b 49.113(12)
_cell_length_c 51.861(12)
_cell_measurement_reflns_used 464
_cell_measurement_temperature 183(2)
_cell_measurement_theta_max 38.34
_cell_measurement_theta_min 3.53
_cell_volume 34026(14)
_computing_cell_refinement 'Bruker SAINT'
_computing_data_collection 'Bruker APEX2'
_computing_data_reduction 'Bruker SAINT'
_computing_molecular_graphics 'Bruker SHELXTL'
_computing_publication_material 'Bruker SHELXTL'
_computing_structure_refinement 'SHELXL-2018/3 (Sheldrick, 2018)'
_computing_structure_solution 'SHELXS-97 (Sheldrick 2008)'
_diffrn_ambient_temperature 183(2)
_diffrn_measured_fraction_theta_full 0.979
_diffrn_measured_fraction_theta_max 0.941
_diffrn_measurement_device_type '\f and \w scans'
_diffrn_radiation_type CuK\a
_diffrn_radiation_wavelength 1.54178
_diffrn_reflns_av_R_equivalents 0.0381
_diffrn_reflns_av_unetI/netI 0.0290
_diffrn_reflns_Laue_measured_fraction_full 0.979
_diffrn_reflns_Laue_measured_fraction_max 0.941
_diffrn_reflns_limit_h_max 15
_diffrn_reflns_limit_h_min -12
_diffrn_reflns_limit_k_max 57
_diffrn_reflns_limit_k_min -49
_diffrn_reflns_limit_l_max 63
_diffrn_reflns_limit_l_min -59
_diffrn_reflns_number 39022
_diffrn_reflns_point_group_measured_fraction_full 0.979
_diffrn_reflns_point_group_measured_fraction_max 0.941
_diffrn_reflns_theta_full 67.679
_diffrn_reflns_theta_max 69.956
_diffrn_reflns_theta_min 3.409
_exptl_absorpt_coefficient_mu 0.310
_exptl_absorpt_correction_T_max 0.7528
_exptl_absorpt_correction_T_min 0.6273
_exptl_absorpt_correction_type multi-scan
_exptl_crystal_density_diffrn 0.560
_exptl_crystal_description block
_exptl_crystal_F_000 6032
_refine_diff_density_max 0.235
_refine_diff_density_min -0.278
_refine_diff_density_rms 0.075
_refine_ls_extinction_coef 0.000189(13)
_refine_ls_extinction_expression Fc^*^=kFc[1+0.001xFc^2^\l^3^/sin(2\q)]^-1/4^
_refine_ls_extinction_method 'SHELXL-2018/3 (Sheldrick 2018)'
_refine_ls_goodness_of_fit_ref 1.125
_refine_ls_hydrogen_treatment constr
_refine_ls_matrix_type full
_refine_ls_number_parameters 253
_refine_ls_number_reflns 7608
_refine_ls_number_restraints 0
_refine_ls_restrained_S_all 1.125
_refine_ls_R_factor_all 0.1047
_refine_ls_R_factor_gt 0.0820
_refine_ls_shift/su_max 0.014
_refine_ls_shift/su_mean 0.000
_refine_ls_structure_factor_coef Fsqd
_refine_ls_weighting_details 'w=1/[\s^2^(Fo^2^)+(0.0800P)^2^+22.0000P] where P=(Fo^2^+2Fc^2^)/3'
_refine_ls_weighting_scheme calc
_refine_ls_wR_factor_gt 0.2056
_refine_ls_wR_factor_ref 0.2215
_reflns_Friedel_coverage 0.000
_reflns_number_gt 4443
_reflns_number_total 7608
_reflns_threshold_expression 'I > 2\s(I)'
_cod_data_source_file tz1c00013_si_002.cif
_cod_data_source_block cu_20200525zju_1_0m_sq
_cod_original_cell_volume 34025(14)
_cod_original_sg_symbol_H-M 'F d d d'
_cod_database_code 4518592
_shelx_shelxl_version_number 2018/3
_shelx_space_group_comment
;
The symmetry employed for this shelxl refinement is uniquely defined
by the following loop, which should always be used as a source of
symmetry information in preference to the above space-group names.
They are only intended as comments.
;

loop_
_space_group_symop_operation_xyz
'x, y, z'
'-x+3/4, -y+3/4, z'
'-x+3/4, y, -z+3/4'
'x, -y+3/4, -z+3/4'
'x, y+1/2, z+1/2'
'-x+3/4, -y+5/4, z+1/2'
'-x+3/4, y+1/2, -z+5/4'
'x, -y+5/4, -z+5/4'
'x+1/2, y, z+1/2'
'-x+5/4, -y+3/4, z+1/2'
'-x+5/4, y, -z+5/4'
'x+1/2, -y+3/4, -z+5/4'
'x+1/2, y+1/2, z'
'-x+5/4, -y+5/4, z'
'-x+5/4, y+1/2, -z+3/4'
'x+1/2, -y+5/4, -z+3/4'
'-x, -y, -z'
'x-3/4, y-3/4, -z'
'x-3/4, -y, z-3/4'
'-x, y-3/4, z-3/4'
'-x, -y+1/2, -z+1/2'
'x-3/4, y-1/4, -z+1/2'
'x-3/4, -y+1/2, z-1/4'
'-x, y-1/4, z-1/4'
'-x+1/2, -y, -z+1/2'
'x-1/4, y-3/4, -z+1/2'
'x-1/4, -y, z-1/4'
'-x+1/2, y-3/4, z-1/4'
'-x+1/2, -y+1/2, -z'
'x-1/4, y-1/4, -z'
'x-1/4, -y+1/2, z-3/4'
'-x+1/2, y-1/4, z-3/4'

loop_
_atom_site_label
_atom_site_type_symbol
_atom_site_fract_x
_atom_site_fract_y
_atom_site_fract_z
_atom_site_U_iso_or_equiv
_atom_site_adp_type
_atom_site_occupancy
_atom_site_site_symmetry_order
_atom_site_calc_flag
_atom_site_refinement_flags_posn
_atom_site_refinement_flags_adp
_atom_site_refinement_flags_occupancy
_atom_site_disorder_assembly
_atom_site_disorder_group
C001 C 0.125000 0.625000 0.37390(6) 0.0740(7) Uani 1 2 d S T P . .
O1 O 0.36345(14) 0.50396(5) 0.26984(5) 0.1627(10) Uani 1 1 d . . . . .
H1 H 0.405012 0.494137 0.262019 0.244 Uiso 1 1 calc R U . . .
C1 C 0.18954(14) 0.64253(4) 0.44155(4) 0.0798(5) Uani 1 1 d . . . . .
O002 O 0.52654(14) 0.71793(5) 0.49561(5) 0.1625(10) Uani 1 1 d . . . . .
O2 O 0.39373(14) 0.74430(5) 0.50024(6) 0.1695(10) Uani 1 1 d . . . . .
H2 H 0.437369 0.755362 0.505361 0.254 Uiso 1 1 calc R U . . .
C2 C 0.125000 0.625000 0.40216(5) 0.0746(7) Uani 1 2 d S T P . .
C3 C 0.17691(14) 0.60445(4) 0.36069(4) 0.0778(5) Uani 1 1 d . . . . .
C004 C 0.19194(14) 0.64196(4) 0.41516(4) 0.0777(5) Uani 1 1 d . . . . .
C4 C 0.125000 0.625000 0.32109(5) 0.0768(7) Uani 1 2 d S T P . .
O006 O 0.49824(14) 0.52935(4) 0.27530(5) 0.1564(9) Uani 1 1 d . . . . .
C00B C 0.125000 0.625000 0.45484(6) 0.0861(8) Uani 1 2 d S T P . .
C00C C 0.17726(14) 0.60472(4) 0.33435(4) 0.0764(5) Uani 1 1 d . . . . .
C00D C 0.23649(14) 0.58359(4) 0.32020(4) 0.0803(6) Uani 1 1 d . . . . .
C00E C 0.33820(15) 0.58672(4) 0.31734(4) 0.0851(6) Uani 1 1 d . . . . .
H00E H 0.370552 0.602050 0.324775 0.102 Uiso 1 1 calc R U . . .
C00F C 0.125000 0.625000 0.29269(6) 0.0938(9) Uani 1 2 d S T P . .
H00A H 0.089649 0.638717 0.283533 0.113 Uiso 0.5 1 calc R U P . .
H00B H 0.160351 0.611283 0.283533 0.113 Uiso 0.5 1 calc R U P . .
C00G C 0.25391(16) 0.66261(4) 0.45537(4) 0.0868(6) Uani 1 1 d . . . . .
C00H C 0.39377(16) 0.56783(5) 0.30381(5) 0.0955(7) Uani 1 1 d . . . . .
H00H H 0.463861 0.570360 0.301848 0.115 Uiso 1 1 calc R U . . .
C00I C 0.26567(17) 0.65964(5) 0.40092(4) 0.1001(7) Uani 1 1 d . . . . .
H00C H 0.252423 0.658615 0.382364 0.150 Uiso 1 1 calc R U . . .
H00D H 0.333871 0.653285 0.404423 0.150 Uiso 1 1 calc R U . . .
H00F H 0.258695 0.678538 0.406729 0.150 Uiso 1 1 calc R U . . .
C00J C 0.37252(17) 0.70171(5) 0.47970(5) 0.1072(8) Uani 1 1 d . . . . .
C00K C 0.22983(18) 0.58167(5) 0.37520(5) 0.1022(7) Uani 1 1 d . . . . .
H00G H 0.271412 0.571224 0.363185 0.153 Uiso 1 1 calc R U . . .
H00I H 0.179930 0.569619 0.383051 0.153 Uiso 1 1 calc R U . . .
H00J H 0.272215 0.589514 0.388723 0.153 Uiso 1 1 calc R U . . .
C00L C 0.35087(19) 0.65699(5) 0.46197(6) 0.1217(10) Uani 1 1 d . . . . .
H00L H 0.378023 0.639539 0.458289 0.146 Uiso 1 1 calc R U . . .
C00M C 0.19134(17) 0.56071(5) 0.30920(5) 0.1070(8) Uani 1 1 d . . . . .
H00M H 0.121118 0.558234 0.310891 0.128 Uiso 1 1 calc R U . . .
C00N C 0.34783(16) 0.54514(5) 0.29301(5) 0.0992(7) Uani 1 1 d . . . . .
C00O C 0.24683(18) 0.54173(5) 0.29596(6) 0.1167(9) Uani 1 1 d . . . . .
H00O H 0.214901 0.526175 0.288823 0.140 Uiso 1 1 calc R U . . .
C00P C 0.125000 0.625000 0.48336(7) 0.1323(14) Uani 1 2 d S T P . .
H00K H 0.084765 0.609698 0.489659 0.198 Uiso 0.5 1 calc R U P . .
H00N H 0.096396 0.642129 0.489659 0.198 Uiso 0.5 1 calc R U P . .
H00P H 0.193839 0.623174 0.489659 0.198 Uiso 0.5 1 calc R U P . .
C00Q C 0.4362(2) 0.72245(6) 0.49257(6) 0.1269(10) Uani 1 1 d . . . . .
C00R C 0.4074(2) 0.52497(6) 0.27856(6) 0.1218(9) Uani 1 1 d . . . . .
C00S C 0.21754(17) 0.68832(5) 0.46156(5) 0.1136(9) Uani 1 1 d . . . . .
H00S H 0.150255 0.692686 0.457311 0.136 Uiso 1 1 calc R U . . .
C00T C 0.27537(19) 0.70764(6) 0.47360(6) 0.1262(10) Uani 1 1 d . . . . .
H00T H 0.248091 0.724986 0.477646 0.151 Uiso 1 1 calc R U . . .
C00U C 0.40972(19) 0.67630(5) 0.47389(6) 0.1266(10) Uani 1 1 d . . . . .
H00U H 0.477043 0.672002 0.478160 0.152 Uiso 1 1 calc R U . . .

loop_
_atom_site_aniso_label
_atom_site_aniso_U_11
_atom_site_aniso_U_22
_atom_site_aniso_U_33
_atom_site_aniso_U_23
_atom_site_aniso_U_13
_atom_site_aniso_U_12
C001 0.0672(15) 0.0744(16) 0.0803(17) 0.000 0.000 0.0013(13)
O1 0.0995(13) 0.1513(17) 0.237(3) -0.1075(17) 0.0158(14) -0.0032(12)
C1 0.0701(11) 0.0804(13) 0.0889(14) -0.0070(10) -0.0002(10) -0.0046(10)
O002 0.0817(12) 0.1662(18) 0.239(2) -0.1101(17) -0.0233(13) 0.0077(11)
O2 0.0975(13) 0.1509(18) 0.260(3) -0.1133(18) -0.0320(15) 0.0092(12)
C2 0.0648(15) 0.0778(17) 0.0813(18) 0.000 0.000 -0.0018(13)
C3 0.0704(11) 0.0756(12) 0.0873(14) 0.0006(10) -0.0046(10) 0.0080(9)
C004 0.0672(11) 0.0794(12) 0.0866(14) -0.0014(10) 0.0027(10) -0.0041(9)
C4 0.0632(15) 0.0850(18) 0.0822(18) 0.000 0.000 0.0020(13)
O006 0.0878(12) 0.1524(17) 0.229(2) -0.0958(16) 0.0296(13) -0.0053(11)
C00B 0.0792(18) 0.099(2) 0.0801(19) 0.000 0.000 -0.0056(16)
C00C 0.0671(11) 0.0782(12) 0.0841(14) -0.0051(10) -0.0004(9) 0.0059(9)
C00D 0.0702(12) 0.0825(13) 0.0883(14) -0.0089(10) -0.0006(10) 0.0074(10)
C00E 0.0739(12) 0.0828(13) 0.0986(15) -0.0148(11) -0.0007(10) 0.0006(10)
C00F 0.095(2) 0.111(2) 0.0759(19) 0.000 0.000 0.0189(18)
C00G 0.0765(13) 0.0906(14) 0.0933(14) -0.0155(11) -0.0011(11) -0.0045(11)
C00H 0.0698(12) 0.0964(15) 0.1203(17) -0.0233(13) 0.0031(12) 0.0036(11)
C00I 0.0898(15) 0.1088(17) 0.1018(16) 0.0028(13) 0.0094(12) -0.0261(13)
C00J 0.0775(14) 0.1104(17) 0.134(2) -0.0486(15) -0.0069(13) 0.0002(13)
C00K 0.1003(16) 0.1027(16) 0.1036(16) 0.0065(13) -0.0062(13) 0.0287(13)
C00L 0.0903(16) 0.1065(18) 0.168(3) -0.0535(17) -0.0297(16) 0.0163(14)
C00M 0.0694(13) 0.1057(17) 0.146(2) -0.0408(16) 0.0028(13) -0.0009(12)
C00N 0.0742(13) 0.1003(16) 0.1232(18) -0.0349(14) 0.0015(12) 0.0069(12)
C00O 0.0818(15) 0.1108(18) 0.158(2) -0.0544(17) 0.0040(15) -0.0051(13)
C00P 0.141(3) 0.171(4) 0.085(2) 0.000 0.000 -0.036(3)
C00Q 0.0823(17) 0.126(2) 0.172(3) -0.071(2) -0.0073(16) 0.0037(15)
C00R 0.0830(16) 0.118(2) 0.164(2) -0.0620(18) 0.0072(16) -0.0006(14)
C00S 0.0747(13) 0.1077(18) 0.159(2) -0.0439(17) -0.0151(14) 0.0061(13)
C00T 0.0852(16) 0.1112(19) 0.182(3) -0.0612(19) -0.0217(16) 0.0126(14)
C00U 0.0853(15) 0.121(2) 0.173(3) -0.0657(19) -0.0320(16) 0.0159(14)

loop_
_atom_type_symbol
_atom_type_description
_atom_type_scat_dispersion_real
_atom_type_scat_dispersion_imag
_atom_type_scat_source
C C 0.0181 0.0091 'International Tables Vol C Tables 4.2.6.8 and 6.1.1.4'
H H 0.0000 0.0000 'International Tables Vol C Tables 4.2.6.8 and 6.1.1.4'
N N 0.0311 0.0180 'International Tables Vol C Tables 4.2.6.8 and 6.1.1.4'
O O 0.0492 0.0322 'International Tables Vol C Tables 4.2.6.8 and 6.1.1.4'

loop_
_geom_angle_atom_site_label_1
_geom_angle_atom_site_label_2
_geom_angle_atom_site_label_3
_geom_angle
_geom_angle_site_symmetry_1
_geom_angle_site_symmetry_3
_geom_angle_publ_flag
C3 C001 C3 121.6(3) . 14_455 ?
C3 C001 C2 119.23(13) . . ?
C3 C001 C2 119.22(13) 14_455 . ?
C004 C1 C00B 119.59(19) . . ?
C004 C1 C00G 118.70(18) . . ?
C00B C1 C00G 121.7(2) . . ?
C004 C2 C004 122.3(3) 14_455 . ?
C004 C2 C001 118.87(13) 14_455 . ?
C004 C2 C001 118.87(13) . . ?
C00C C3 C001 118.88(19) . . ?
C00C C3 C00K 120.00(18) . . ?
C001 C3 C00K 121.1(2) . . ?
C1 C004 C2 118.68(19) . . ?
C1 C004 C00I 119.55(18) . . ?
C2 C004 C00I 121.78(19) . . ?
C00C C4 C00C 121.0(3) 14_455 . ?
C00C C4 C00F 119.48(13) 14_455 . ?
C00C C4 C00F 119.48(13) . . ?
C1 C00B C1 121.0(3) . 14_455 ?
C1 C00B C00P 119.48(13) . . ?
C1 C00B C00P 119.47(13) 14_455 . ?
C3 C00C C4 119.82(19) . . ?
C3 C00C C00D 119.03(17) . . ?
C4 C00C C00D 121.12(19) . . ?
C00E C00D C00M 118.20(19) . . ?
C00E C00D C00C 119.82(18) . . ?
C00M C00D C00C 121.98(18) . . ?
C00D C00E C00H 120.7(2) . . ?
C00L C00G C00S 117.1(2) . . ?
C00L C00G C1 122.2(2) . . ?
C00S C00G C1 120.7(2) . . ?
C00E C00H C00N 120.4(2) . . ?
C00T C00J C00U 119.0(2) . . ?
C00T C00J C00Q 120.1(2) . . ?
C00U C00J C00Q 120.9(2) . . ?
C00G C00L C00U 120.9(2) . . ?
C00O C00M C00D 121.1(2) . . ?
C00O C00N C00H 119.2(2) . . ?
C00O C00N C00R 120.4(2) . . ?
C00H C00N C00R 120.3(2) . . ?
C00N C00O C00M 120.3(2) . . ?
O002 C00Q O2 123.0(2) . . ?
O002 C00Q C00J 119.5(2) . . ?
O2 C00Q C00J 117.5(2) . . ?
O006 C00R O1 122.8(2) . . ?
O006 C00R C00N 118.6(2) . . ?
O1 C00R C00N 118.5(2) . . ?
C00T C00S C00G 122.4(2) . . ?
C00J C00T C00S 119.5(2) . . ?
C00J C00U C00L 121.1(2) . . ?

loop_
_geom_bond_atom_site_label_1
_geom_bond_atom_site_label_2
_geom_bond_distance
_geom_bond_site_symmetry_2
_geom_bond_publ_flag
C001 C3 1.403(2) . ?
C001 C3 1.403(2) 14_455 ?
C001 C2 1.466(4) . ?
O1 C00R 1.270(3) . ?
C1 C004 1.370(3) . ?
C1 C00B 1.400(2) . ?
C1 C00G 1.492(3) . ?
O002 C00Q 1.237(3) . ?
O2 C00Q 1.278(3) . ?
C2 C004 1.395(2) 14_455 ?
C2 C004 1.395(2) . ?
C3 C00C 1.366(3) . ?
C3 C00K 1.523(3) . ?
C004 C00I 1.506(3) . ?
C4 C00C 1.397(2) 14_455 ?
C4 C00C 1.397(2) . ?
C4 C00F 1.473(4) . ?
O006 C00R 1.245(3) . ?
C00B C00P 1.479(4) . ?
C00C C00D 1.497(3) . ?
C00D C00E 1.375(3) . ?
C00D C00M 1.397(3) . ?
C00E C00H 1.380(3) . ?
C00G C00L 1.368(3) . ?
C00G C00S 1.391(3) . ?
C00H C00N 1.390(3) . ?
C00J C00T 1.367(3) . ?
C00J C00U 1.377(3) . ?
C00J C00Q 1.486(3) . ?
C00L C00U 1.378(3) . ?
C00M C00O 1.375(3) . ?
C00N C00O 1.368(3) . ?
C00N C00R 1.475(3) . ?
C00S C00T 1.374(3) . ?
